data_4061247
loop_
_publ_author_name
'Shin, Richard Y. C.'
'Tan, Geok Kheng'
'Koh, Lip Lin'
'Goh, Lai Yoong'
'Webster, Richard D.'

_publ_section_title
;
[(Ln)Ru{?3-(tpdt)}] Complexes as Dithiolate Donors to Group 10
Metal Centers. Synthetic, Single Crystal X-ray and Elecrtrochemical
Studies. {Ln = C6Me6 (HMB) and C5Me5 (Cp*); tpdt = S(CH2CH2)2S)2}.
;
_journal_issue 26
_journal_name_full Organometallics
_journal_page_first 6108
_journal_page_last 6115
_journal_paper_doi 10.1021/om049407t
_journal_volume 23
_journal_year 2004
_chemical_formula_sum 'C50 H53 F12 P4 Pt Ru S3'
_chemical_formula_weight 1398.14
_space_group_IT_number 14
_symmetry_cell_setting monoclinic
_symmetry_space_group_name_Hall '-P 2yn'
_symmetry_space_group_name_H-M 'P 1 21/n 1'
_cell_angle_alpha 90.00
_cell_angle_beta 92.489(2)
_cell_angle_gamma 90.00
_cell_formula_units_Z 4
_cell_length_a 20.1037(19)
_cell_length_b 11.4743(11)
_cell_length_c 25.903(3)
_cell_measurement_temperature 295(2)
_cell_volume 5969.6(10)
_diffrn_ambient_temperature 295(2)
_exptl_crystal_density_diffrn 1.556
_cod_depositor_comments
;
The following automatic conversions were performed:
'_symmetry_cell_setting' value 'Monoclinic' changed to 'monoclinic'
according to '/home/saulius/struct/CIF-dictionaries/cif_core.dic'
dictionary named 'cif_core.dic' version 2.4.1 from 2010-06-29.

Automatic conversion script
Id: cif_fix_enum 1527 2010-12-29 10:47:43Z saulius 
;
_cod_original_sg_symbol_H-M 'P 21/n'
_cod_database_code 4061247

loop_
_symmetry_equiv_pos_as_xyz
'x, y, z'
'-x+1/2, y+1/2, -z+1/2'
'-x, -y, -z'
'x-1/2, -y-1/2, z-1/2'

loop_
_atom_site_label
_atom_site_type_symbol
_atom_site_fract_x
_atom_site_fract_y
_atom_site_fract_z
_atom_site_U_iso_or_equiv
_atom_site_adp_type
_atom_site_occupancy
_atom_site_symmetry_multiplicity
_atom_site_calc_flag
_atom_site_refinement_flags
_atom_site_disorder_assembly
_atom_site_disorder_group
Ru1 Ru 0.61808(5) 0.91353(8) 0.86931(4) 0.0521(3) Uani 1 1 d . . .
Pt1 Pt 0.50476(2) 0.97999(4) 0.786113(18) 0.04479(17) Uani 1 1 d . . .
P1 P 0.48655(15) 0.9234(3) 0.70141(12) 0.0468(7) Uani 1 1 d . . .
P2 P 0.39806(15) 1.0441(2) 0.80041(12) 0.0460(7) Uani 1 1 d . . .
S1 S 0.61582(16) 0.9127(3) 0.78021(14) 0.0685(10) Uani 1 1 d . . .
S2 S 0.52765(16) 1.0389(3) 0.87545(13) 0.0584(8) Uani 1 1 d . . .
S3 S 0.68347(19) 1.0800(3) 0.86392(18) 0.0846(12) Uani 1 1 d . . .
C1 C 0.6626(9) 1.040(3) 0.7614(7) 0.157(12) Uani 1 1 d . . .
H1A H 0.6950 1.0153 0.7371 0.188 Uiso 1 1 calc R . .
H1B H 0.6319 1.0926 0.7430 0.188 Uiso 1 1 calc R . .
C2 C 0.6950(12) 1.1025(16) 0.7985(9) 0.135(9) Uani 1 1 d . . .
H2G H 0.6849 1.1838 0.7916 0.162 Uiso 1 1 calc R . .
H2H H 0.7422 1.0925 0.7934 0.162 Uiso 1 1 calc R . .
C3 C 0.5643(8) 1.1859(12) 0.8720(8) 0.103(6) Uani 1 1 d . . .
H3A H 0.5524 1.2178 0.8381 0.123 Uiso 1 1 calc R . .
H3B H 0.5433 1.2344 0.8972 0.123 Uiso 1 1 calc R . .
C4 C 0.6353(10) 1.1973(15) 0.8802(11) 0.162(11) Uani 1 1 d . . .
H4G H 0.6445 1.2143 0.9165 0.194 Uiso 1 1 calc R . .
H4H H 0.6496 1.2643 0.8608 0.194 Uiso 1 1 calc R . .
C5 C 0.5903(7) 0.7963(12) 0.9341(6) 0.068(4) Uani 1 1 d . . .
C6 C 0.6522(7) 0.8495(12) 0.9457(5) 0.065(4) Uani 1 1 d . . .
C7 C 0.6992(7) 0.8117(12) 0.9101(6) 0.068(4) Uani 1 1 d . . .
C8 C 0.6664(8) 0.7351(12) 0.8748(6) 0.073(4) Uani 1 1 d . . .
C9 C 0.5990(7) 0.7275(12) 0.8890(6) 0.074(4) Uani 1 1 d . . .
C10 C 0.5295(8) 0.8031(17) 0.9656(7) 0.110(6) Uani 1 1 d . . .
H10A H 0.5298 0.7396 0.9898 0.166 Uiso 1 1 calc R . .
H10B H 0.4904 0.7985 0.9432 0.166 Uiso 1 1 calc R . .
H10C H 0.5296 0.8756 0.9841 0.166 Uiso 1 1 calc R . .
C11 C 0.6673(9) 0.9222(15) 0.9918(6) 0.106(6) Uani 1 1 d . . .
H11A H 0.7089 0.9615 0.9881 0.159 Uiso 1 1 calc R . .
H11B H 0.6702 0.8735 1.0220 0.159 Uiso 1 1 calc R . .
H11C H 0.6325 0.9786 0.9954 0.159 Uiso 1 1 calc R . .
C12 C 0.7720(7) 0.8363(17) 0.9108(7) 0.113(6) Uani 1 1 d . . .
H12A H 0.7816 0.9043 0.9313 0.169 Uiso 1 1 calc R . .
H12B H 0.7853 0.8496 0.8761 0.169 Uiso 1 1 calc R . .
H12C H 0.7960 0.7709 0.9252 0.169 Uiso 1 1 calc R . .
C13 C 0.6979(10) 0.6717(15) 0.8327(7) 0.119(7) Uani 1 1 d . . .
H13A H 0.6737 0.6011 0.8253 0.178 Uiso 1 1 calc R . .
H13B H 0.7431 0.6531 0.8432 0.178 Uiso 1 1 calc R . .
H13C H 0.6975 0.7196 0.8023 0.178 Uiso 1 1 calc R . .
C14 C 0.5508(9) 0.6468(13) 0.8629(8) 0.117(7) Uani 1 1 d . . .
H14A H 0.5636 0.5678 0.8704 0.175 Uiso 1 1 calc R . .
H14B H 0.5505 0.6595 0.8263 0.175 Uiso 1 1 calc R . .
H14C H 0.5071 0.6609 0.8751 0.175 Uiso 1 1 calc R . .
C1A C 0.5605(6) 0.8923(11) 0.6653(5) 0.058(3) Uani 1 1 d . . .
C2A C 0.5908(7) 0.9742(12) 0.6352(6) 0.073(4) Uani 1 1 d . . .
H2A H 0.5720 1.0479 0.6313 0.087 Uiso 1 1 calc R . .
C3A C 0.6479(8) 0.9482(16) 0.6110(7) 0.094(5) Uani 1 1 d . . .
H3A1 H 0.6693 1.0066 0.5931 0.113 Uiso 1 1 calc R . .
C4A C 0.6742(8) 0.8393(18) 0.6124(7) 0.100(6) Uani 1 1 d . . .
H4A H 0.7112 0.8207 0.5937 0.120 Uiso 1 1 calc R . .
C5A C 0.6451(7) 0.7597(15) 0.6417(7) 0.087(5) Uani 1 1 d . . .
H5A H 0.6640 0.6858 0.6443 0.104 Uiso 1 1 calc R . .
C6A C 0.5893(6) 0.7816(12) 0.6679(5) 0.065(4) Uani 1 1 d . . .
H6A H 0.5704 0.7232 0.6874 0.078 Uiso 1 1 calc R . .
C1B C 0.4431(6) 0.7849(11) 0.6963(5) 0.057(3) Uani 1 1 d . . .
C2B C 0.4331(7) 0.7287(13) 0.6498(6) 0.079(4) Uani 1 1 d . . .
H2B H 0.4474 0.7631 0.6197 0.095 Uiso 1 1 calc R . .
C3B C 0.4021(9) 0.6226(16) 0.6475(8) 0.102(6) Uani 1 1 d . . .
H3B1 H 0.3957 0.5869 0.6154 0.122 Uiso 1 1 calc R . .
C4B C 0.3809(9) 0.5684(16) 0.6885(10) 0.099(6) Uani 1 1 d . . .
H4B H 0.3607 0.4957 0.6855 0.119 Uiso 1 1 calc R . .
C5B C 0.3892(7) 0.6212(12) 0.7353(8) 0.085(5) Uani 1 1 d . . .
H5B H 0.3737 0.5857 0.7647 0.102 Uiso 1 1 calc R . .
C6B C 0.4212(6) 0.7294(11) 0.7389(6) 0.068(4) Uani 1 1 d . . .
H6B H 0.4277 0.7642 0.7712 0.082 Uiso 1 1 calc R . .
C1C C 0.4452(6) 1.0316(10) 0.6625(4) 0.050(3) Uani 1 1 d . . .
C2C C 0.3953(7) 1.0062(13) 0.6248(5) 0.075(4) Uani 1 1 d . . .
H2C H 0.3796 0.9304 0.6205 0.089 Uiso 1 1 calc R . .
C3C C 0.3695(8) 1.0968(18) 0.5936(7) 0.091(5) Uani 1 1 d . . .
H3C H 0.3358 1.0808 0.5689 0.109 Uiso 1 1 calc R . .
C4C C 0.3928(10) 1.2076(19) 0.5989(8) 0.109(7) Uani 1 1 d . . .
H4C H 0.3753 1.2655 0.5772 0.131 Uiso 1 1 calc R . .
C5C C 0.4422(9) 1.2366(15) 0.6362(7) 0.096(6) Uani 1 1 d . . .
H5C H 0.4576 1.3126 0.6402 0.115 Uiso 1 1 calc R . .
C6C C 0.4674(7) 1.1455(11) 0.6673(5) 0.065(4) Uani 1 1 d . . .
H6C H 0.5006 1.1623 0.6923 0.078 Uiso 1 1 calc R . .
C1D C 0.3329(5) 1.0508(10) 0.7483(5) 0.049(3) Uani 1 1 d . . .
C2D C 0.3145(6) 1.1528(11) 0.7257(5) 0.063(3) Uani 1 1 d . . .
H2D H 0.3359 1.2216 0.7356 0.076 Uiso 1 1 calc R . .
C3D C 0.2634(7) 1.1548(14) 0.6874(6) 0.077(4) Uani 1 1 d . . .
H3D H 0.2495 1.2258 0.6734 0.092 Uiso 1 1 calc R . .
C4D C 0.2337(7) 1.0550(15) 0.6704(6) 0.076(4) Uani 1 1 d . . .
H4D H 0.2015 1.0572 0.6435 0.091 Uiso 1 1 calc R . .
C5D C 0.2518(6) 0.9491(13) 0.6936(5) 0.068(4) Uani 1 1 d . . .
H5D H 0.2309 0.8802 0.6831 0.082 Uiso 1 1 calc R . .
C6D C 0.3014(6) 0.9482(11) 0.7323(5) 0.060(3) Uani 1 1 d . . .
H6D H 0.3138 0.8780 0.7478 0.072 Uiso 1 1 calc R . .
C1E C 0.3567(5) 0.9573(9) 0.8482(5) 0.047(3) Uani 1 1 d . . .
C2E C 0.3864(6) 0.8668(11) 0.8740(5) 0.059(3) Uani 1 1 d . . .
H2E H 0.4299 0.8472 0.8667 0.071 Uiso 1 1 calc R . .
C3E C 0.3548(7) 0.8032(12) 0.9107(5) 0.069(4) Uani 1 1 d . . .
H3E H 0.3761 0.7407 0.9272 0.083 Uiso 1 1 calc R . .
C4E C 0.2918(7) 0.8331(12) 0.9225(5) 0.070(4) Uani 1 1 d . . .
H4E H 0.2707 0.7923 0.9481 0.084 Uiso 1 1 calc R . .
C5E C 0.2583(6) 0.9244(12) 0.8967(5) 0.064(4) Uani 1 1 d . . .
H5E H 0.2149 0.9439 0.9042 0.077 Uiso 1 1 calc R . .
C6E C 0.2919(7) 0.9844(10) 0.8597(5) 0.060(3) Uani 1 1 d . . .
H6E H 0.2704 1.0450 0.8420 0.072 Uiso 1 1 calc R . .
C1F C 0.4033(5) 1.1896(10) 0.8255(5) 0.050(3) Uani 1 1 d . . .
C2F C 0.3827(7) 1.2170(11) 0.8750(5) 0.064(4) Uani 1 1 d . . .
H2F H 0.3641 1.1589 0.8949 0.077 Uiso 1 1 calc R . .
C3F C 0.3893(7) 1.3290(12) 0.8953(6) 0.075(4) Uani 1 1 d . . .
H3F H 0.3720 1.3484 0.9268 0.090 Uiso 1 1 calc R . .
C4F C 0.4228(7) 1.4105(12) 0.8668(7) 0.081(5) Uani 1 1 d . . .
H4F H 0.4306 1.4843 0.8805 0.097 Uiso 1 1 calc R . .
C5F C 0.4443(6) 1.3849(11) 0.8195(6) 0.067(4) Uani 1 1 d . . .
H5F H 0.4652 1.4424 0.8007 0.081 Uiso 1 1 calc R . .
C6F C 0.4358(6) 1.2751(10) 0.7984(5) 0.059(3) Uani 1 1 d . . .
H6F H 0.4519 1.2585 0.7660 0.071 Uiso 1 1 calc R . .
P3 P 0.6717(3) 0.4624(3) 0.98469(16) 0.0977(16) Uani 1 1 d D . .
F1 F 0.6309(8) 0.3453(12) 0.9772(6) 0.141(8) Uiso 0.50 1 d PD A 1
F2 F 0.7396(7) 0.3904(14) 0.9914(6) 0.124(7) Uiso 0.50 1 d PD A 1
F3 F 0.7118(9) 0.5821(12) 0.9943(7) 0.159(9) Uiso 0.50 1 d PD A 1
F4 F 0.6061(7) 0.5392(14) 0.9802(6) 0.117(7) Uiso 0.50 1 d PD A 1
F5 F 0.6625(8) 0.4515(13) 1.0454(4) 0.095(6) Uiso 0.50 1 d PD A 1
F6 F 0.6839(7) 0.4724(13) 0.9249(4) 0.090(5) Uiso 0.50 1 d PD A 1
F1 F 0.6040(7) 0.4013(15) 0.9981(7) 0.131(3) Uiso 0.50 1 d PD A 2
F2 F 0.7054(9) 0.3377(11) 0.9791(7) 0.131(3) Uiso 0.50 1 d PD A 2
F3 F 0.7394(7) 0.5251(15) 0.9703(7) 0.131(3) Uiso 0.50 1 d PD A 2
F4 F 0.6389(9) 0.5869(11) 0.9894(7) 0.131(3) Uiso 0.50 1 d PD A 2
F5 F 0.6953(9) 0.4652(15) 1.0441(5) 0.131(3) Uiso 0.50 1 d PD A 2
F6 F 0.6497(9) 0.4576(15) 0.9243(5) 0.131(3) Uiso 0.50 1 d PD A 2
P4 P 0.6083(2) 0.4132(4) 0.7190(2) 0.0969(15) Uani 1 1 d D . .
F7 F 0.5553(8) 0.5106(13) 0.7329(7) 0.144(9) Uiso 0.50 1 d PD B 3
F8 F 0.6612(8) 0.5173(14) 0.7132(8) 0.166(10) Uiso 0.50 1 d PD B 3
F9 F 0.6668(8) 0.3239(14) 0.7106(7) 0.158(9) Uiso 0.50 1 d PD B 3
F10 F 0.5594(7) 0.3128(11) 0.7315(7) 0.109(6) Uiso 0.50 1 d PD B 3
F11 F 0.6306(10) 0.4126(16) 0.7814(5) 0.152(9) Uiso 0.50 1 d PD B 3
F12 F 0.5878(10) 0.4189(16) 0.6613(5) 0.152(9) Uiso 0.50 1 d PD B 3
F7 F 0.6055(11) 0.5339(12) 0.7463(7) 0.165(4) Uiso 0.50 1 d PD B 4
F8 F 0.6318(10) 0.4738(16) 0.6676(6) 0.165(4) Uiso 0.50 1 d PD B 4
F9 F 0.6095(10) 0.2902(12) 0.6880(7) 0.165(4) Uiso 0.50 1 d PD B 4
F10 F 0.5845(10) 0.3471(16) 0.7681(6) 0.165(4) Uiso 0.50 1 d PD B 4
F11 F 0.6831(6) 0.3917(18) 0.7371(8) 0.165(4) Uiso 0.50 1 d PD B 4
F12 F 0.5317(6) 0.4272(18) 0.6990(8) 0.165(4) Uiso 0.50 1 d PD B 4

loop_
_atom_site_aniso_label
_atom_site_aniso_U_11
_atom_site_aniso_U_22
_atom_site_aniso_U_33
_atom_site_aniso_U_23
_atom_site_aniso_U_13
_atom_site_aniso_U_12
Ru1 0.0515(6) 0.0512(6) 0.0527(7) 0.0042(5) -0.0075(5) -0.0025(4)
Pt1 0.0445(3) 0.0426(3) 0.0470(3) 0.0060(2) -0.00077(19) -0.0018(2)
P1 0.0479(17) 0.0495(17) 0.0432(19) 0.0056(14) 0.0039(14) -0.0010(13)
P2 0.0476(16) 0.0419(16) 0.0486(19) 0.0056(14) 0.0025(14) 0.0005(13)
S1 0.0486(18) 0.103(3) 0.054(2) 0.005(2) -0.0027(16) 0.0101(18)
S2 0.0613(19) 0.0581(19) 0.054(2) -0.0072(16) -0.0133(16) 0.0022(15)
S3 0.074(2) 0.071(2) 0.107(4) 0.014(2) -0.014(2) -0.026(2)
C1 0.078(12) 0.32(3) 0.068(13) 0.062(17) -0.011(10) -0.097(17)
C2 0.16(2) 0.090(13) 0.16(2) 0.017(14) 0.075(18) -0.035(13)
C3 0.099(12) 0.053(9) 0.152(18) -0.022(10) -0.047(12) 0.014(8)
C4 0.131(17) 0.071(12) 0.29(3) -0.059(16) 0.07(2) -0.037(12)
C5 0.060(8) 0.070(9) 0.073(11) 0.021(8) 0.007(8) 0.009(7)
C6 0.087(10) 0.078(9) 0.027(7) 0.013(6) -0.015(7) 0.002(8)
C7 0.075(9) 0.068(9) 0.058(9) 0.014(7) -0.013(8) 0.007(7)
C8 0.089(10) 0.060(8) 0.068(10) 0.020(8) -0.017(9) 0.022(8)
C9 0.072(10) 0.060(8) 0.088(12) 0.028(8) -0.018(9) -0.007(7)
C10 0.105(13) 0.148(17) 0.078(13) 0.044(12) 0.008(11) 0.014(12)
C11 0.149(16) 0.106(13) 0.060(11) -0.012(10) -0.029(11) 0.005(12)
C12 0.056(9) 0.163(18) 0.117(16) 0.030(13) -0.021(10) 0.004(10)
C13 0.154(17) 0.091(12) 0.116(16) -0.009(11) 0.052(14) 0.046(12)
C14 0.122(14) 0.066(10) 0.158(19) 0.025(11) -0.041(13) -0.018(10)
C1A 0.050(7) 0.060(8) 0.064(9) -0.004(7) -0.002(6) 0.002(6)
C2A 0.067(9) 0.064(8) 0.090(11) 0.018(8) 0.024(8) -0.004(7)
C3A 0.084(11) 0.113(14) 0.086(13) 0.026(11) 0.022(10) 0.001(10)
C4A 0.068(10) 0.136(16) 0.099(14) 0.028(12) 0.030(10) 0.025(11)
C5A 0.068(10) 0.092(11) 0.102(14) 0.000(10) 0.025(10) 0.013(9)
C6A 0.065(8) 0.067(8) 0.063(9) 0.005(7) 0.007(7) 0.009(7)
C1B 0.060(8) 0.060(8) 0.050(8) 0.010(7) -0.001(7) -0.007(6)
C2B 0.085(10) 0.083(10) 0.069(11) -0.007(8) 0.006(8) -0.021(9)
C3B 0.105(13) 0.093(13) 0.106(16) -0.035(12) -0.004(12) -0.021(11)
C4B 0.081(12) 0.072(11) 0.14(2) -0.014(13) -0.013(13) -0.010(9)
C5B 0.066(9) 0.054(9) 0.136(17) 0.034(10) 0.015(10) 0.006(7)
C6B 0.050(7) 0.061(8) 0.092(12) -0.007(8) 0.002(8) 0.003(6)
C1C 0.054(7) 0.060(7) 0.035(7) 0.004(6) 0.002(5) 0.016(6)
C2C 0.077(9) 0.090(10) 0.056(9) 0.017(8) -0.001(8) -0.001(8)
C3C 0.073(10) 0.126(15) 0.074(12) 0.024(11) -0.008(9) 0.017(10)
C4C 0.106(14) 0.135(18) 0.090(15) 0.061(14) 0.025(12) 0.042(13)
C5C 0.109(13) 0.078(11) 0.101(15) 0.037(10) 0.018(12) 0.026(10)
C6C 0.073(8) 0.054(8) 0.070(10) 0.005(7) 0.016(7) 0.010(7)
C1D 0.041(6) 0.052(7) 0.054(8) 0.007(6) 0.011(6) 0.007(5)
C2D 0.066(8) 0.062(8) 0.062(9) 0.009(7) -0.003(7) 0.007(7)
C3D 0.074(9) 0.084(10) 0.072(11) 0.020(9) -0.004(8) -0.009(8)
C4D 0.060(8) 0.106(12) 0.059(9) 0.018(9) -0.016(7) 0.016(8)
C5D 0.044(7) 0.096(11) 0.064(10) -0.014(8) -0.004(7) -0.007(7)
C6D 0.055(7) 0.057(7) 0.068(9) 0.008(7) 0.004(7) 0.004(6)
C1E 0.044(6) 0.047(6) 0.050(7) 0.004(6) -0.003(5) 0.003(5)
C2E 0.066(8) 0.060(8) 0.052(8) 0.008(7) 0.010(7) -0.008(7)
C3E 0.073(9) 0.066(9) 0.067(10) 0.019(7) -0.007(8) -0.009(7)
C4E 0.080(10) 0.070(9) 0.061(10) 0.011(7) 0.004(8) -0.023(8)
C5E 0.050(7) 0.082(9) 0.061(9) 0.000(8) 0.003(7) -0.014(7)
C6E 0.074(9) 0.054(7) 0.054(8) 0.005(6) 0.006(7) -0.003(6)
C1F 0.047(6) 0.052(7) 0.049(8) -0.004(6) -0.002(6) 0.006(5)
C2F 0.082(9) 0.052(7) 0.059(9) -0.003(7) -0.001(8) -0.008(7)
C3F 0.082(10) 0.064(9) 0.080(11) -0.029(8) 0.019(9) -0.002(8)
C4F 0.066(9) 0.051(8) 0.123(15) -0.018(9) -0.015(10) -0.008(7)
C5F 0.069(9) 0.050(8) 0.084(11) -0.003(7) 0.020(8) 0.004(6)
C6F 0.051(7) 0.057(7) 0.070(9) 0.006(7) 0.016(7) -0.006(6)
P3 0.157(5) 0.074(3) 0.064(3) 0.015(2) 0.024(3) 0.042(3)
P4 0.089(3) 0.075(3) 0.128(4) 0.024(3) 0.026(3) 0.001(2)

loop_
_geom_bond_atom_site_label_1
_geom_bond_atom_site_label_2
_geom_bond_distance
_geom_bond_site_symmetry_2
_geom_bond_publ_flag
Ru1 C6 2.193(12) . ?
Ru1 C7 2.234(13) . ?
Ru1 C9 2.232(13) . ?
Ru1 C5 2.241(13) . ?
Ru1 C8 2.268(13) . ?
Ru1 S1 2.307(4) . ?
Ru1 S3 2.326(4) . ?
Ru1 S2 2.329(3) . ?
Pt1 P1 2.302(3) . ?
Pt1 P2 2.313(3) . ?
Pt1 S1 2.374(3) . ?
Pt1 S2 2.435(3) . ?
P1 C1C 1.783(11) . ?
P1 C1B 1.815(13) . ?
P1 C1A 1.826(12) . ?
P2 C1F 1.793(12) . ?
P2 C1E 1.818(12) . ?
P2 C1D 1.842(13) . ?
S1 C1 1.82(2) . ?
S2 C3 1.845(15) . ?
S3 C4 1.722(18) . ?
S3 C2 1.74(2) . ?
C1 C2 1.34(3) . ?
C3 C4 1.44(2) . ?
C5 C6 1.407(19) . ?
C5 C9 1.43(2) . ?
C5 C10 1.500(19) . ?
C6 C7 1.418(18) . ?
C6 C11 1.477(19) . ?
C7 C8 1.412(19) . ?
C7 C12 1.489(19) . ?
C8 C9 1.422(19) . ?
C8 C13 1.48(2) . ?
C9 C14 1.48(2) . ?
C1A C2A 1.380(17) . ?
C1A C6A 1.396(17) . ?
C2A C3A 1.36(2) . ?
C3A C4A 1.36(2) . ?
C4A C5A 1.34(2) . ?
C5A C6A 1.358(17) . ?
C1B C6B 1.364(18) . ?
C1B C2B 1.373(18) . ?
C2B C3B 1.37(2) . ?
C3B C4B 1.32(2) . ?
C4B C5B 1.36(2) . ?
C5B C6B 1.399(19) . ?
C1C C6C 1.386(16) . ?
C1C C2C 1.399(18) . ?
C2C C3C 1.40(2) . ?
C3C C4C 1.36(2) . ?
C4C C5C 1.40(3) . ?
C5C C6C 1.401(19) . ?
C1D C2D 1.353(16) . ?
C1D C6D 1.392(17) . ?
C2D C3D 1.396(18) . ?
C3D C4D 1.36(2) . ?
C4D C5D 1.398(19) . ?
C5D C6D 1.382(17) . ?
C1E C2E 1.360(16) . ?
C1E C6E 1.384(16) . ?
C2E C3E 1.376(17) . ?
C3E C4E 1.358(18) . ?
C4E C5E 1.399(18) . ?
C5E C6E 1.379(17) . ?
C1F C6F 1.386(16) . ?
C1F C2F 1.401(17) . ?
C2F C3F 1.393(17) . ?
C3F C4F 1.38(2) . ?
C4F C5F 1.35(2) . ?
C5F C6F 1.382(17) . ?
P3 F4 1.580(11) . ?
P3 F6 1.584(10) . ?
P3 F1 1.582(11) . ?
P3 F1 1.583(11) . ?
P3 F4 1.587(11) . ?
P3 F5 1.589(11) . ?
P3 F5 1.595(11) . ?
P3 F2 1.592(11) . ?
P3 F3 1.598(11) . ?
P3 F2 1.598(11) . ?
P3 F6 1.609(11) . ?
P3 F3 1.606(11) . ?
P4 F12 1.535(11) . ?
P4 F7 1.557(12) . ?
P4 F10 1.559(11) . ?
P4 F11 1.574(12) . ?
P4 F10 1.574(12) . ?
P4 F9 1.581(11) . ?
P4 F8 1.593(12) . ?
P4 F7 1.597(11) . ?
P4 F8 1.611(12) . ?
P4 F12 1.612(12) . ?
P4 F9 1.625(12) . ?
P4 F11 1.659(11) . ?
